data_1522863
loop_
_publ_author_name
'Schubert, K.'
'Bhan, S.'
'Lukas, H.L.'
'Meissner, H.G.'

_publ_section_title
;
 Zum Aufbau der Systeme Co-Ga, Pd-Ga, Pd-Sn und verwandter Legierungen
;
_journal_name_full 'Zeitschrift fuer Metallkunde'
_journal_page_first 534
_journal_page_last 540
_journal_volume 50
_journal_year 1959
_chemical_formula_sum 'Pd Sn3'
_space_group_IT_number 64
_symmetry_space_group_name_Hall '-C 2ac 2'
_symmetry_space_group_name_H-M 'C m c a'
_cell_angle_alpha 90
_cell_angle_beta 90
_cell_angle_gamma 90
_cell_formula_units_Z 8
_cell_length_a 17.2
_cell_length_b 6.47
_cell_length_c 6.5
_cell_volume 723.346
_citation_journal_id_ASTM ZEMTAE
_cod_data_source_file Schubert_ZEMTAE_1959_1751.cif
_cod_data_source_block Pd1Sn3
_cod_original_formula_sum 'Pd1 Sn3'
_cod_database_code 1522863

loop_
_symmetry_equiv_pos_as_xyz
x,y,z
-x+1/2,-y,z+1/2
x,-y,-z
-x+1/2,y,-z+1/2
-x,-y,-z
x-1/2,y,-z-1/2
-x,y,z
x-1/2,-y,z-1/2
x+1/2,y+1/2,z
-x+1,-y+1/2,z+1/2
x+1/2,-y+1/2,-z
-x+1,y+1/2,-z+1/2
-x+1/2,-y+1/2,-z
x,y+1/2,-z-1/2
-x+1/2,y+1/2,z
x,-y+1/2,z-1/2

loop_
_atom_site_label
_atom_site_type_symbol
_atom_site_fract_x
_atom_site_fract_y
_atom_site_fract_z
_atom_site_occupancy
_atom_site_U_iso_or_equiv
Pd1 Pd 0.084 0 0 1 0.0
Sn2 Sn 0.168 0.33 0.17 1 0.0
Sn1 Sn 0 0.17 0.33 1 0.0
